data_1570922
_publ_author_name
'Fernandez-Delgado, Elena Estirado, Samuel Rodriguez, Ana B. Luna-Giles, Francisco Vinuelas-Zahinos, Emilio Espino, Javier Pariente, Jose A.'
_publ_contact_author
;
Emilio, Vinuelas-Zahinos
Departament Inorganic Chemistry, 
University Extremadura, 
Badajoz,
;
_publ_contact_author_email emilvin@unex.es
_publ_contact_author_phone 924289300
_publ_section_title
;
 Cytotoxic Effects of New Palladium(II) Complexes with Thiazine or
 Thiazoline Derivative Ligands in Tumor Cell Lines
;
_journal_name_full Pharmaceutics
_journal_page_first 696
_journal_paper_doi 10.3390/pharmaceutics15020696
_journal_volume 15
_journal_year 2023
_chemical_formula_moiety 'C9 H13 Cl2 N3 Pd S'
_chemical_formula_sum 'C9 H13 Cl2 N3 Pd S'
_chemical_formula_weight 372.58
_space_group_IT_number 61
_space_group_name_Hall '-P 2ac 2ab'
_space_group_name_H-M_alt 'P b c a'
_symmetry_cell_setting orthorhombic
_symmetry_Int_Tables_number 61
_symmetry_space_group_name_Hall '-P 2ac 2ab'
_symmetry_space_group_name_H-M 'P b c a'
_atom_sites_solution_hydrogens geom
_audit_creation_date 2022-11-21T12:18:43-00:00
_audit_creation_method 'WinGX routine CIF_UPDATE'
_cell_angle_alpha 90
_cell_angle_beta 90
_cell_angle_gamma 90
_cell_formula_units_Z 8
_cell_length_a 7.4256(4)
_cell_length_b 17.6074(12)
_cell_length_c 18.3241(13)
_cell_measurement_reflns_used 5136
_cell_measurement_temperature 100(2)
_cell_measurement_theta_max 26.556
_cell_measurement_theta_min 2.223
_cell_volume 2395.8(3)
_computing_cell_refinement 'SAINT V8.40B (?, 2016)'
_computing_data_collection 'BRUKER APEX3'
_computing_data_reduction 'SAINT V8.40B (?, 2016)'
_computing_structure_refinement 'SHELXL 2018/3 (Sheldrick, 2015)'
_computing_structure_solution 'SHELXT 2014/5 (Sheldrick, 2014)'
_diffrn_ambient_temperature 100
_diffrn_measured_fraction_theta_full 1
_diffrn_measured_fraction_theta_max 1
_diffrn_measurement_device_type 'Bruker D8 VENTURE PHOTON III-14'
_diffrn_measurement_method 'omega and phi'
_diffrn_radiation_monochromator 'multilayer mirror'
_diffrn_radiation_type MoK\a
_diffrn_radiation_wavelength 0.71073
_diffrn_reflns_av_R_equivalents 0.1138
_diffrn_reflns_av_unetI/netI 0.0424
_diffrn_reflns_Laue_measured_fraction_full 1
_diffrn_reflns_Laue_measured_fraction_max 1
_diffrn_reflns_limit_h_max 9
_diffrn_reflns_limit_h_min -9
_diffrn_reflns_limit_k_max 22
_diffrn_reflns_limit_k_min -22
_diffrn_reflns_limit_l_max 22
_diffrn_reflns_limit_l_min -22
_diffrn_reflns_number 42242
_diffrn_reflns_point_group_measured_fraction_full 1
_diffrn_reflns_point_group_measured_fraction_max 1
_diffrn_reflns_theta_full 25.242
_diffrn_reflns_theta_max 26.369
_diffrn_reflns_theta_min 2.313
_exptl_absorpt_coefficient_mu 2.143
_exptl_absorpt_correction_T_max 0.8131
_exptl_absorpt_correction_T_min 0.6725
_exptl_absorpt_correction_type multi-scan
_exptl_absorpt_process_details
;
SADABS-2016/2 (Bruker,2016/2) was used for absorption correction.
        wR2(int) was 0.0922 before and 0.0823 after correction.
        The Ratio of minimum to maximum transmission is 0.8271.
        The \l/2 correction factor is Not present.
;
_exptl_crystal_colour yellow
_exptl_crystal_density_diffrn 2.066
_exptl_crystal_description Needle
_exptl_crystal_F_000 1472
_exptl_crystal_size_max 0.24
_exptl_crystal_size_mid 0.03
_exptl_crystal_size_min 0.02
_refine_diff_density_max 0.671
_refine_diff_density_min -0.781
_refine_diff_density_rms 0.134
_refine_ls_extinction_method none
_refine_ls_goodness_of_fit_ref 1.084
_refine_ls_hydrogen_treatment constr
_refine_ls_matrix_type full
_refine_ls_number_parameters 147
_refine_ls_number_reflns 2448
_refine_ls_number_restraints 0
_refine_ls_restrained_S_all 1.084
_refine_ls_R_factor_all 0.0396
_refine_ls_R_factor_gt 0.0335
_refine_ls_shift/su_max 0
_refine_ls_shift/su_mean 0
_refine_ls_structure_factor_coef Fsqd
_refine_ls_weighting_details 'w=1/[\s^2^(Fo^2^)+(0.0312P)^2^+5.5085P] where P=(Fo^2^+2Fc^2^)/3'
_refine_ls_weighting_scheme calc
_refine_ls_wR_factor_gt 0.0787
_refine_ls_wR_factor_ref 0.085
_reflns_Friedel_coverage 0
_reflns_number_gt 2112
_reflns_number_total 2448
_reflns_threshold_expression 'I > 2\s(I)'
_cod_data_source_file ccdc_deposit_PdClDMPzTz.cif
_cod_data_source_block 21vza002
_cod_database_code 1570922
_shelx_estimated_absorpt_t_min 0.627
_shelx_estimated_absorpt_t_max 0.958
_shelx_shelxl_version_number 2018/3

loop_
_symmetry_equiv_pos_as_xyz
'x, y, z'
'-x+1/2, -y, z+1/2'
'-x, y+1/2, -z+1/2'
'x+1/2, -y+1/2, -z'
'-x, -y, -z'
'x-1/2, y, -z-1/2'
'x, -y-1/2, z-1/2'
'-x-1/2, y-1/2, z'

loop_
_atom_site_label
_atom_site_type_symbol
_atom_site_fract_x
_atom_site_fract_y
_atom_site_fract_z
_atom_site_U_iso_or_equiv
_atom_site_adp_type
_atom_site_occupancy
_atom_site_site_symmetry_order
_atom_site_calc_flag
_atom_site_refinement_flags_posn
_atom_site_refinement_flags_adp
_atom_site_refinement_flags_occupancy
_atom_site_disorder_assembly
_atom_site_disorder_group
Pd Pd 0.19282(4) 0.09247(2) 0.20906(2) 0.01227(11) Uani 1 1 d . . . . .
C1 C 0.1684(5) 0.1316(2) 0.3581(2) 0.0168(8) Uani 1 1 d . . . . .
C2 C 0.2373(6) -0.0032(2) 0.3478(2) 0.0193(8) Uani 1 1 d . . . . .
H2A H 0.367963 -0.012645 0.342203 0.023 Uiso 1 1 calc R U . . .
H2B H 0.172614 -0.042065 0.318844 0.023 Uiso 1 1 calc R U . . .
C3 C 0.1872(5) -0.0123(2) 0.4271(2) 0.0195(9) Uani 1 1 d . . . . .
H3A H 0.222189 -0.063673 0.443843 0.023 Uiso 1 1 calc R U . . .
H3B H 0.05512 -0.007337 0.43252 0.023 Uiso 1 1 calc R U . . .
C4 C 0.2800(6) 0.0468(2) 0.4741(2) 0.0213(9) Uani 1 1 d . . . . .
H4A H 0.41139 0.045661 0.465092 0.026 Uiso 1 1 calc R U . . .
H4B H 0.258868 0.035464 0.526312 0.026 Uiso 1 1 calc R U . . .
C9 C 0.0399(6) 0.2940(2) 0.4226(2) 0.0257(9) Uani 1 1 d . . . . .
H9A H -0.007871 0.34585 0.423786 0.039 Uiso 1 1 calc R U . . .
H9B H 0.156556 0.292544 0.447534 0.039 Uiso 1 1 calc R U . . .
H9C H -0.044339 0.259639 0.447167 0.039 Uiso 1 1 calc R U . . .
C5 C 0.0653(5) 0.2631(2) 0.2231(2) 0.0168(8) Uani 1 1 d . . . . .
C6 C 0.0286(5) 0.3100(2) 0.2830(2) 0.0190(8) Uani 1 1 d . . . . .
H6 H -0.013139 0.360956 0.280854 0.023 Uiso 1 1 calc R U . . .
C7 C 0.0633(5) 0.2695(2) 0.3451(2) 0.0187(8) Uani 1 1 d . . . . .
C8 C 0.0469(6) 0.2843(2) 0.1450(2) 0.0202(8) Uani 1 1 d . . . . .
H8A H 0.166716 0.290604 0.123468 0.03 Uiso 1 1 calc R U . . .
H8B H -0.020053 0.332081 0.141092 0.03 Uiso 1 1 calc R U . . .
H8C H -0.018191 0.244144 0.119023 0.03 Uiso 1 1 calc R U . . .
N1 N 0.1950(4) 0.07245(18) 0.31786(18) 0.0137(7) Uani 1 1 d . . . . .
N2 N 0.1212(4) 0.19890(17) 0.32214(17) 0.0137(6) Uani 1 1 d . . . . .
N3 N 0.1215(4) 0.19528(18) 0.24651(17) 0.0146(6) Uani 1 1 d . . . . .
S1 S 0.19236(13) 0.13970(6) 0.45254(6) 0.0201(2) Uani 1 1 d . . . . .
Cl1 Cl 0.26374(13) -0.02966(5) 0.17723(5) 0.0187(2) Uani 1 1 d . . . . .
Cl2 Cl 0.20679(13) 0.12372(6) 0.08814(5) 0.0193(2) Uani 1 1 d . . . . .

loop_
_atom_site_aniso_label
_atom_site_aniso_U_11
_atom_site_aniso_U_22
_atom_site_aniso_U_33
_atom_site_aniso_U_23
_atom_site_aniso_U_13
_atom_site_aniso_U_12
Pd 0.01481(18) 0.00864(17) 0.01338(18) -0.00061(10) 0.00049(10) -0.00063(10)
C1 0.0151(18) 0.017(2) 0.018(2) 0.0025(16) 0.0000(15) -0.0010(15)
C2 0.025(2) 0.016(2) 0.017(2) 0.0020(16) 0.0016(16) 0.0019(16)
C3 0.025(2) 0.015(2) 0.019(2) 0.0024(16) -0.0027(16) -0.0040(15)
C4 0.024(2) 0.020(2) 0.020(2) 0.0079(17) -0.0038(17) -0.0009(17)
C9 0.035(2) 0.020(2) 0.023(2) -0.0081(17) 0.0032(18) 0.0007(18)
C5 0.0158(19) 0.0093(18) 0.025(2) 0.0012(15) 0.0009(16) -0.0014(14)
C6 0.018(2) 0.0116(19) 0.027(2) -0.0009(16) 0.0025(16) 0.0028(15)
C7 0.0169(19) 0.0146(19) 0.024(2) -0.0065(16) 0.0026(16) -0.0022(15)
C8 0.024(2) 0.017(2) 0.020(2) 0.0013(16) -0.0015(17) 0.0018(16)
N1 0.0149(16) 0.0122(16) 0.0138(17) -0.0007(13) 0.0030(12) 0.0015(12)
N2 0.0148(16) 0.0101(15) 0.0161(16) -0.0006(13) 0.0005(13) 0.0000(12)
N3 0.0170(16) 0.0129(15) 0.0138(16) 0.0009(13) -0.0017(13) 0.0007(13)
S1 0.0248(5) 0.0211(5) 0.0145(5) -0.0023(4) -0.0017(4) 0.0008(4)
Cl1 0.0256(5) 0.0104(4) 0.0201(5) -0.0018(4) 0.0039(4) 0.0008(4)
Cl2 0.0270(5) 0.0166(5) 0.0143(5) 0.0002(4) 0.0009(4) 0.0003(4)

loop_
_atom_type_symbol
_atom_type_description
_atom_type_scat_dispersion_real
_atom_type_scat_dispersion_imag
_atom_type_scat_source
C C 0.0033 0.0016 'International Tables Vol C Tables 4.2.6.8 and 6.1.1.4'
H H 0 0 'International Tables Vol C Tables 4.2.6.8 and 6.1.1.4'
N N 0.0061 0.0033 'International Tables Vol C Tables 4.2.6.8 and 6.1.1.4'
S S 0.1246 0.1234 'International Tables Vol C Tables 4.2.6.8 and 6.1.1.4'
Cl Cl 0.1484 0.1585 'International Tables Vol C Tables 4.2.6.8 and 6.1.1.4'
Pd Pd -0.9988 1.0072 'International Tables Vol C Tables 4.2.6.8 and 6.1.1.4'

loop_
_geom_angle_atom_site_label_1
_geom_angle_atom_site_label_2
_geom_angle_atom_site_label_3
_geom_angle
_geom_angle_site_symmetry_1
_geom_angle_site_symmetry_3
N1 Pd Cl1 94.90(9) . .
N1 Pd Cl2 175.03(9) . .
N3 Pd N1 79.77(13) . .
N3 Pd Cl1 174.23(9) . .
N3 Pd Cl2 97.26(9) . .
Cl2 Pd Cl1 88.21(4) . .
N1 C1 N2 116.9(4) . .
N1 C1 S1 128.0(3) . .
N2 C1 S1 115.0(3) . .
H2A C2 H2B 107.7 . .
C3 C2 H2A 108.8 . .
C3 C2 H2B 108.8 . .
N1 C2 H2A 108.8 . .
N1 C2 H2B 108.8 . .
N1 C2 C3 113.7(3) . .
C2 C3 H3A 109.4 . .
C2 C3 H3B 109.4 . .
C2 C3 C4 111.2(3) . .
H3A C3 H3B 108 . .
C4 C3 H3A 109.4 . .
C4 C3 H3B 109.4 . .
C3 C4 H4A 109.8 . .
C3 C4 H4B 109.8 . .
C3 C4 S1 109.5(3) . .
H4A C4 H4B 108.2 . .
S1 C4 H4A 109.8 . .
S1 C4 H4B 109.8 . .
H9A C9 H9B 109.5 . .
H9A C9 H9C 109.5 . .
H9B C9 H9C 109.5 . .
C7 C9 H9A 109.5 . .
C7 C9 H9B 109.5 . .
C7 C9 H9C 109.5 . .
C6 C5 C8 126.1(4) . .
N3 C5 C6 109.7(4) . .
N3 C5 C8 124.2(4) . .
C5 C6 H6 126 . .
C7 C6 C5 107.9(4) . .
C7 C6 H6 126 . .
C6 C7 C9 128.2(4) . .
C6 C7 N2 105.9(3) . .
N2 C7 C9 125.9(4) . .
C5 C8 H8A 109.5 . .
C5 C8 H8B 109.5 . .
C5 C8 H8C 109.5 . .
H8A C8 H8B 109.5 . .
H8A C8 H8C 109.5 . .
H8B C8 H8C 109.5 . .
C1 N1 Pd 114.8(3) . .
C1 N1 C2 123.3(3) . .
C2 N1 Pd 121.7(2) . .
C7 N2 C1 134.1(3) . .
C7 N2 N3 110.3(3) . .
N3 N2 C1 115.5(3) . .
C5 N3 Pd 141.2(3) . .
C5 N3 N2 106.2(3) . .
N2 N3 Pd 112.5(2) . .
C1 S1 C4 100.4(2) . .

loop_
_geom_bond_atom_site_label_1
_geom_bond_atom_site_label_2
_geom_bond_distance
_geom_bond_site_symmetry_2
Pd N1 2.025(3) .
Pd N3 2.007(3) .
Pd Cl1 2.2894(9) .
Pd Cl2 2.2854(10) .
C1 N1 1.292(5) .
C1 N2 1.400(5) .
C1 S1 1.746(4) .
C2 H2A 0.99 .
C2 H2B 0.99 .
C2 C3 1.508(5) .
C2 N1 1.474(5) .
C3 H3A 0.99 .
C3 H3B 0.99 .
C3 C4 1.517(6) .
C4 H4A 0.99 .
C4 H4B 0.99 .
C4 S1 1.803(4) .
C9 H9A 0.98 .
C9 H9B 0.98 .
C9 H9C 0.98 .
C9 C7 1.493(6) .
C5 C6 1.400(6) .
C5 C8 1.485(6) .
C5 N3 1.336(5) .
C6 H6 0.95 .
C6 C7 1.368(6) .
C7 N2 1.381(5) .
C8 H8A 0.98 .
C8 H8B 0.98 .
C8 H8C 0.98 .
N2 N3 1.387(4) .

loop_
_geom_torsion_atom_site_label_1
_geom_torsion_atom_site_label_2
_geom_torsion_atom_site_label_3
_geom_torsion_atom_site_label_4
_geom_torsion
_geom_torsion_site_symmetry_1
_geom_torsion_site_symmetry_2
_geom_torsion_site_symmetry_3
_geom_torsion_site_symmetry_4
C1 N2 N3 Pd -0.4(4) . . . .
C1 N2 N3 C5 177.2(3) . . . .
C2 C3 C4 S1 67.2(4) . . . .
C3 C2 N1 Pd -165.4(3) . . . .
C3 C2 N1 C1 19.3(5) . . . .
C3 C4 S1 C1 -38.5(3) . . . .
C9 C7 N2 C1 2.1(7) . . . .
C9 C7 N2 N3 178.1(4) . . . .
C5 C6 C7 C9 -178.1(4) . . . .
C5 C6 C7 N2 0.2(5) . . . .
C6 C5 N3 Pd 176.2(3) . . . .
C6 C5 N3 N2 -0.2(4) . . . .
C6 C7 N2 C1 -176.3(4) . . . .
C6 C7 N2 N3 -0.4(4) . . . .
C7 N2 N3 Pd -177.2(2) . . . .
C7 N2 N3 C5 0.4(4) . . . .
C8 C5 C6 C7 -179.7(4) . . . .
C8 C5 N3 Pd -4.1(7) . . . .
C8 C5 N3 N2 179.5(4) . . . .
N1 C1 N2 C7 171.2(4) . . . .
N1 C1 N2 N3 -4.6(5) . . . .
N1 C1 S1 C4 4.5(4) . . . .
N1 C2 C3 C4 -57.5(5) . . . .
N2 C1 N1 Pd 7.3(4) . . . .
N2 C1 N1 C2 -177.1(3) . . . .
N2 C1 S1 C4 -172.8(3) . . . .
N3 C5 C6 C7 0.0(5) . . . .
S1 C1 N1 Pd -170.1(2) . . . .
S1 C1 N1 C2 5.6(6) . . . .
S1 C1 N2 C7 -11.1(6) . . . .
S1 C1 N2 N3 173.1(2) . . . .
